data_4128201
loop_
_publ_author_name
'Sugahara, Tomohiro'
'Guo, Jing-Dong'
'Hashizume, Daisuke'
'Sasamori, Takahiro'
'Tokitoh, Norihiro'

_publ_section_title
;
 Reversible Isomerizations between 1,4-Digermabenzenes and
 1,4-Digerma-Dewar-benzenes: Air-Stable Activators for Small Molecules.
;
_journal_issue 6
_journal_name_full 'Journal of the American Chemical Society'
_journal_page_first 2263
_journal_page_last 2267
_journal_paper_doi 10.1021/jacs.9b00129
_journal_volume 141
_journal_year 2019
_chemical_formula_moiety 'C60 H118 Ge2 Si8 0.25(C6H14)'
_chemical_formula_sum 'C61.5 H121.5 Ge2 Si8'
_chemical_formula_weight 1230.98
_space_group_crystal_system triclinic
_space_group_IT_number 2
_space_group_name_Hall '-P 1'
_space_group_name_H-M_alt 'P -1'
_symmetry_space_group_name_Hall '-P 1'
_symmetry_space_group_name_H-M 'P -1'
_atom_sites_solution_hydrogens geom
_audit_creation_method SHELXL-2014/7
_cell_angle_alpha 86.122(3)
_cell_angle_beta 82.522(3)
_cell_angle_gamma 89.579(3)
_cell_formula_units_Z 4
_cell_length_a 15.6836(6)
_cell_length_b 21.5547(8)
_cell_length_c 22.0320(8)
_cell_measurement_reflns_used 49659
_cell_measurement_temperature 93(2)
_cell_measurement_theta_max 25.50
_cell_measurement_theta_min 1.043
_cell_volume 7367.8(5)
_computing_cell_refinement CrysAlisPro
_computing_data_collection CrystalClear
_computing_data_reduction CrysAlisPro
_computing_molecular_graphics 'Yadokari-XG 2011 (Wakita Nemoto et al., 2011)'
_computing_structure_refinement 'SHELXL-2016/4 (Sheldrick, 2016)'
_computing_structure_solution 'SHELXT-2016/4 (Sheldrick, 2016)'
_diffrn_ambient_temperature 93(2)
_diffrn_measured_fraction_theta_full 0.985
_diffrn_measured_fraction_theta_max 0.985
_diffrn_measurement_device_type 'EIGER X 1M'
_diffrn_measurement_method 'Oscillation Photograph'
_diffrn_radiation_type Synchrotron
_diffrn_radiation_wavelength 0.78254
_diffrn_reflns_av_R_equivalents 0.1802
_diffrn_reflns_av_unetI/netI 0.2393
_diffrn_reflns_Laue_measured_fraction_full 0.985
_diffrn_reflns_Laue_measured_fraction_max 0.985
_diffrn_reflns_limit_h_max 17
_diffrn_reflns_limit_h_min -17
_diffrn_reflns_limit_k_max 23
_diffrn_reflns_limit_k_min -23
_diffrn_reflns_limit_l_max 24
_diffrn_reflns_limit_l_min -24
_diffrn_reflns_number 49659
_diffrn_reflns_point_group_measured_fraction_full 0.985
_diffrn_reflns_point_group_measured_fraction_max 0.985
_diffrn_reflns_theta_full 25.500
_diffrn_reflns_theta_max 25.500
_diffrn_reflns_theta_min 1.043
_diffrn_source 'synchrotron radiation SPring-8 BL40XU'
_exptl_absorpt_coefficient_mu 1.261
_exptl_absorpt_correction_T_max 0.987
_exptl_absorpt_correction_T_min 0.975
_exptl_absorpt_correction_type multi-scan
_exptl_absorpt_process_details
;
CrysAlisPro 1.171.38.46 (Rigaku Oxford Diffraction, 2015)
Empirical absorption correction using spherical harmonics,
 implemented in SCALE3 ABSPACK scaling algorithm.
;
_exptl_crystal_colour colorless
_exptl_crystal_density_diffrn 1.110
_exptl_crystal_description prism
_exptl_crystal_F_000 2666
_exptl_crystal_size_max 0.020
_exptl_crystal_size_mid 0.010
_exptl_crystal_size_min 0.010
_refine_diff_density_max 0.967
_refine_diff_density_min -0.862
_refine_diff_density_rms 0.088
_refine_ls_extinction_method none
_refine_ls_goodness_of_fit_ref 1.039
_refine_ls_hydrogen_treatment constr
_refine_ls_matrix_type full
_refine_ls_number_parameters 1335
_refine_ls_number_reflns 20269
_refine_ls_number_restraints 12
_refine_ls_restrained_S_all 1.039
_refine_ls_R_factor_all 0.1448
_refine_ls_R_factor_gt 0.0924
_refine_ls_shift/su_max 0.001
_refine_ls_shift/su_mean 0.000
_refine_ls_structure_factor_coef Fsqd
_refine_ls_weighting_details 'w=1/[\s^2^(Fo^2^)+(0.0292P)^2^] where P=(Fo^2^+2Fc^2^)/3'
_refine_ls_weighting_scheme calc
_refine_ls_wR_factor_gt 0.2097
_refine_ls_wR_factor_ref 0.2503
_reflns_Friedel_coverage 0.000
_reflns_number_gt 10851
_reflns_number_total 20269
_reflns_threshold_expression 'I > 2\s(I)'
_cod_data_source_file ja9b00129_si_003.cif
_cod_data_source_block compound12
_cod_original_formula_sum 'C61.50 H121.50 Ge2 Si8'
_cod_database_code 4128201
_shelx_shelxl_version_number 2014/7
_shelx_space_group_comment
;
The symmetry employed for this shelxl refinement is uniquely defined
by the following loop, which should always be used as a source of
symmetry information in preference to the above space-group names.
They are only intended as comments.
;
_shelx_estimated_absorpt_t_min 0.975
_shelx_estimated_absorpt_t_max 0.987

loop_
_space_group_symop_operation_xyz
'x, y, z'
'-x, -y, -z'

loop_
_atom_site_label
_atom_site_type_symbol
_atom_site_fract_x
_atom_site_fract_y
_atom_site_fract_z
_atom_site_U_iso_or_equiv
_atom_site_adp_type
_atom_site_occupancy
_atom_site_site_symmetry_order
_atom_site_calc_flag
_atom_site_refinement_flags_posn
_atom_site_refinement_flags_adp
_atom_site_refinement_flags_occupancy
_atom_site_disorder_assembly
_atom_site_disorder_group
Ge1 Ge -0.11259(5) 0.13012(4) 0.28304(3) 0.0464(3) Uani 1 1 d . . . . .
Ge2 Ge 0.02853(5) 0.13059(4) 0.21832(4) 0.0471(3) Uani 1 1 d . . . . .
C1 C -0.0236(6) 0.1226(4) 0.3429(4) 0.058(2) Uani 1 1 d . . . . .
C2 C 0.0505(6) 0.1244(4) 0.3053(4) 0.061(2) Uani 1 1 d . . . . .
C3 C -0.0860(6) 0.2185(3) 0.2517(4) 0.055(2) Uani 1 1 d . . . . .
C4 C -0.0133(6) 0.2199(4) 0.2151(4) 0.061(2) Uani 1 1 d . . . . .
C5 C -0.0293(6) 0.1302(5) 0.4110(4) 0.078(3) Uani 1 1 d . . . . .
H1 H 0.0131 0.1620 0.4180 0.093 Uiso 1 1 calc R U . . .
H2 H -0.0873 0.1457 0.4259 0.093 Uiso 1 1 calc R U . . .
C6 C -0.0128(6) 0.0713(5) 0.4475(4) 0.079(3) Uani 1 1 d . . . . .
H3 H -0.0174 0.0792 0.4911 0.119 Uiso 1 1 calc R U . . .
H4 H -0.0553 0.0399 0.4417 0.119 Uiso 1 1 calc R U . . .
H5 H 0.0451 0.0561 0.4337 0.119 Uiso 1 1 calc R U . . .
C7 C 0.1387(6) 0.1397(5) 0.3228(4) 0.078(3) Uani 1 1 d . . . . .
H6 H 0.1829 0.1136 0.3005 0.094 Uiso 1 1 calc R U . . .
H7 H 0.1388 0.1298 0.3673 0.094 Uiso 1 1 calc R U . . .
C8 C 0.1616(8) 0.2082(6) 0.3074(5) 0.125(5) Uani 1 1 d . . . . .
H8 H 0.2184 0.2165 0.3192 0.188 Uiso 1 1 calc R U . . .
H9 H 0.1625 0.2180 0.2633 0.188 Uiso 1 1 calc R U . . .
H10 H 0.1185 0.2342 0.3300 0.188 Uiso 1 1 calc R U . . .
C9 C -0.1335(6) 0.2718(4) 0.2822(5) 0.079(3) Uani 1 1 d . . . . .
H11 H -0.1962 0.2647 0.2845 0.095 Uiso 1 1 calc R U . . .
H12 H -0.1194 0.3108 0.2565 0.095 Uiso 1 1 calc R U . . .
C10 C -0.1111(8) 0.2794(5) 0.3463(4) 0.095(3) Uani 1 1 d . . . . .
H13 H -0.1435 0.3144 0.3639 0.143 Uiso 1 1 calc R U . . .
H14 H -0.1261 0.2413 0.3722 0.143 Uiso 1 1 calc R U . . .
H15 H -0.0493 0.2875 0.3442 0.143 Uiso 1 1 calc R U . . .
C11 C 0.0320(7) 0.2814(4) 0.1920(5) 0.089(3) Uani 1 1 d . . . . .
H16 H 0.0230 0.3110 0.2247 0.107 Uiso 1 1 calc R U . . .
H17 H 0.0945 0.2739 0.1829 0.107 Uiso 1 1 calc R U . . .
C12 C -0.0010(8) 0.3099(4) 0.1349(5) 0.098(4) Uani 1 1 d . . . . .
H18 H 0.0295 0.3490 0.1217 0.147 Uiso 1 1 calc R U . . .
H19 H 0.0088 0.2811 0.1022 0.147 Uiso 1 1 calc R U . . .
H20 H -0.0628 0.3182 0.1440 0.147 Uiso 1 1 calc R U . . .
C13 C -0.2416(5) 0.1183(3) 0.2960(3) 0.0478(19) Uani 1 1 d . . . . .
C14 C -0.2871(5) 0.1315(4) 0.2449(3) 0.051(2) Uani 1 1 d . . . . .
C15 C -0.3756(6) 0.1333(4) 0.2544(4) 0.062(2) Uani 1 1 d . . . . .
H21 H -0.4045 0.1445 0.2199 0.074 Uiso 1 1 calc R U . . .
C16 C -0.4253(5) 0.1203(5) 0.3098(4) 0.071(3) Uani 1 1 d . . . . .
C17 C -0.3784(6) 0.1068(4) 0.3581(4) 0.067(2) Uani 1 1 d . . . . .
H22 H -0.4098 0.0981 0.3976 0.081 Uiso 1 1 calc R U . . .
C18 C -0.2884(5) 0.1050(4) 0.3537(3) 0.051(2) Uani 1 1 d . . . . .
C19 C -0.2444(5) 0.1395(4) 0.1788(3) 0.056(2) Uani 1 1 d . . . . .
H23 H -0.1817 0.1459 0.1807 0.067 Uiso 1 1 calc R U . . .
Si1 Si -0.2808(2) 0.20874(14) 0.13245(13) 0.0845(9) Uani 1 1 d . . . . .
C20 C -0.3040(9) 0.2746(5) 0.1825(5) 0.128(5) Uani 1 1 d . . . . .
H24 H -0.3499 0.2626 0.2157 0.192 Uiso 1 1 calc R U . . .
H25 H -0.2520 0.2851 0.2000 0.192 Uiso 1 1 calc R U . . .
H26 H -0.3223 0.3109 0.1582 0.192 Uiso 1 1 calc R U . . .
C21 C -0.1938(7) 0.2306(5) 0.0690(5) 0.105(4) Uani 1 1 d . . . . .
H27 H -0.1821 0.1956 0.0430 0.157 Uiso 1 1 calc R U . . .
H28 H -0.2118 0.2668 0.0445 0.157 Uiso 1 1 calc R U . . .
H29 H -0.1415 0.2410 0.0863 0.157 Uiso 1 1 calc R U . . .
C22 C -0.3808(6) 0.1946(6) 0.0949(5) 0.103(4) Uani 1 1 d . . . . .
H30 H -0.4287 0.1828 0.1266 0.154 Uiso 1 1 calc R U . . .
H31 H -0.3955 0.2326 0.0716 0.154 Uiso 1 1 calc R U . . .
H32 H -0.3696 0.1609 0.0671 0.154 Uiso 1 1 calc R U . . .
Si2 Si -0.25408(15) 0.06072(13) 0.14365(11) 0.0633(7) Uani 1 1 d . . . . .
C23 C -0.1963(5) 0.0624(5) 0.0652(4) 0.072(3) Uani 1 1 d . . . . .
H33 H -0.2209 0.0949 0.0393 0.109 Uiso 1 1 calc R U . . .
H34 H -0.1354 0.0713 0.0661 0.109 Uiso 1 1 calc R U . . .
H35 H -0.2021 0.0220 0.0483 0.109 Uiso 1 1 calc R U . . .
C24 C -0.3674(5) 0.0350(5) 0.1407(4) 0.081(3) Uani 1 1 d . . . . .
H36 H -0.3995 0.0337 0.1821 0.121 Uiso 1 1 calc R U . . .
H37 H -0.3950 0.0643 0.1135 0.121 Uiso 1 1 calc R U . . .
H38 H -0.3669 -0.0065 0.1251 0.121 Uiso 1 1 calc R U . . .
C25 C -0.2105(6) -0.0001(4) 0.1953(4) 0.068(3) Uani 1 1 d . . . . .
H39 H -0.2427 0.0003 0.2365 0.102 Uiso 1 1 calc R U . . .
H40 H -0.2164 -0.0410 0.1794 0.102 Uiso 1 1 calc R U . . .
H41 H -0.1497 0.0083 0.1973 0.102 Uiso 1 1 calc R U . . .
C26 C -0.5234(6) 0.1265(6) 0.3179(5) 0.087(3) Uani 1 1 d . . . . .
C27 C -0.5655(7) 0.1020(8) 0.3816(5) 0.146(6) Uani 1 1 d . . . . .
H42 H -0.5421 0.1242 0.4131 0.218 Uiso 1 1 calc R U . . .
H43 H -0.6278 0.1085 0.3848 0.218 Uiso 1 1 calc R U . . .
H44 H -0.5536 0.0574 0.3875 0.218 Uiso 1 1 calc R U . . .
C28 C -0.5602(7) 0.0917(7) 0.2700(5) 0.121(5) Uani 1 1 d . . . . .
H45 H -0.6230 0.0959 0.2755 0.181 Uiso 1 1 calc R U . . .
H46 H -0.5368 0.1090 0.2290 0.181 Uiso 1 1 calc R U . . .
H47 H -0.5449 0.0476 0.2746 0.181 Uiso 1 1 calc R U . . .
C29 C -0.5463(8) 0.1964(7) 0.3102(7) 0.149(6) Uani 1 1 d . . . . .
H48 H -0.5223 0.2190 0.3413 0.224 Uiso 1 1 calc R U . . .
H49 H -0.5221 0.2133 0.2692 0.224 Uiso 1 1 calc R U . . .
H50 H -0.6089 0.2013 0.3152 0.224 Uiso 1 1 calc R U . . .
C30 C -0.2512(5) 0.0892(4) 0.4118(3) 0.055(2) Uani 1 1 d . . . . .
H51 H -0.1887 0.0998 0.4030 0.066 Uiso 1 1 calc R U . . .
Si3 Si -0.29576(19) 0.13457(16) 0.47784(11) 0.0847(9) Uani 1 1 d . . . . .
C31 C -0.2144(7) 0.1407(5) 0.5334(4) 0.090(3) Uani 1 1 d . . . . .
H52 H -0.1608 0.1584 0.5115 0.135 Uiso 1 1 calc R U . . .
H53 H -0.2371 0.1677 0.5658 0.135 Uiso 1 1 calc R U . . .
H54 H -0.2032 0.0993 0.5518 0.135 Uiso 1 1 calc R U . . .
C32 C -0.3926(7) 0.1007(7) 0.5256(5) 0.135(5) Uani 1 1 d . . . . .
H55 H -0.3799 0.0583 0.5408 0.202 Uiso 1 1 calc R U . . .
H56 H -0.4091 0.1262 0.5604 0.202 Uiso 1 1 calc R U . . .
H57 H -0.4401 0.0997 0.5008 0.202 Uiso 1 1 calc R U . . .
C33 C -0.3230(8) 0.2147(6) 0.4501(5) 0.111(4) Uani 1 1 d . . . . .
H58 H -0.2728 0.2337 0.4247 0.166 Uiso 1 1 calc R U . . .
H59 H -0.3708 0.2131 0.4257 0.166 Uiso 1 1 calc R U . . .
H60 H -0.3398 0.2396 0.4853 0.166 Uiso 1 1 calc R U . . .
Si4 Si -0.25740(17) -0.00036(13) 0.42843(12) 0.0727(8) Uani 1 1 d . . . . .
C34 C -0.2193(7) -0.0230(5) 0.5054(4) 0.094(3) Uani 1 1 d . . . . .
H61 H -0.1615 -0.0063 0.5058 0.140 Uiso 1 1 calc R U . . .
H62 H -0.2589 -0.0060 0.5383 0.140 Uiso 1 1 calc R U . . .
H63 H -0.2181 -0.0685 0.5118 0.140 Uiso 1 1 calc R U . . .
C35 C -0.3676(7) -0.0330(6) 0.4297(5) 0.110(4) Uani 1 1 d . . . . .
H64 H -0.4066 -0.0155 0.4625 0.165 Uiso 1 1 calc R U . . .
H65 H -0.3882 -0.0224 0.3901 0.165 Uiso 1 1 calc R U . . .
H66 H -0.3658 -0.0783 0.4370 0.165 Uiso 1 1 calc R U . . .
C36 C -0.1850(6) -0.0348(4) 0.3654(4) 0.079(3) Uani 1 1 d . . . . .
H67 H -0.1267 -0.0182 0.3641 0.119 Uiso 1 1 calc R U . . .
H68 H -0.1839 -0.0801 0.3730 0.119 Uiso 1 1 calc R U . . .
H69 H -0.2063 -0.0242 0.3262 0.119 Uiso 1 1 calc R U . . .
C37 C 0.1242(5) 0.0885(3) 0.1684(3) 0.0432(18) Uani 1 1 d . . . . .
C38 C 0.1440(5) 0.0260(3) 0.1834(3) 0.0424(18) Uani 1 1 d . . . . .
C39 C 0.2205(5) 0.0002(4) 0.1588(3) 0.0456(19) Uani 1 1 d . . . . .
H70 H 0.2322 -0.0419 0.1705 0.055 Uiso 1 1 calc R U . . .
C40 C 0.2808(5) 0.0330(4) 0.1181(3) 0.051(2) Uani 1 1 d . . . . .
C41 C 0.2595(5) 0.0914(4) 0.1002(3) 0.053(2) Uani 1 1 d . . . . .
H71 H 0.2989 0.1136 0.0702 0.063 Uiso 1 1 calc R U . . .
C42 C 0.1839(5) 0.1218(4) 0.1224(3) 0.051(2) Uani 1 1 d . . . . .
C43 C 0.0832(5) -0.0194(3) 0.2255(3) 0.051(2) Uani 1 1 d . . . . .
H72 H 0.0354 0.0064 0.2452 0.061 Uiso 1 1 calc R U . . .
Si5 Si 0.13396(16) -0.06110(11) 0.29031(10) 0.0590(6) Uani 1 1 d . . . . .
C44 C 0.2217(6) -0.0144(5) 0.3157(4) 0.084(3) Uani 1 1 d . . . . .
H73 H 0.2669 -0.0059 0.2811 0.125 Uiso 1 1 calc R U . . .
H74 H 0.1980 0.0250 0.3302 0.125 Uiso 1 1 calc R U . . .
H75 H 0.2459 -0.0379 0.3490 0.125 Uiso 1 1 calc R U . . .
C45 C 0.0497(6) -0.0770(5) 0.3548(4) 0.086(3) Uani 1 1 d . . . . .
H76 H 0.0038 -0.1014 0.3415 0.128 Uiso 1 1 calc R U . . .
H77 H 0.0739 -0.1005 0.3881 0.128 Uiso 1 1 calc R U . . .
H78 H 0.0260 -0.0376 0.3693 0.128 Uiso 1 1 calc R U . . .
C46 C 0.1845(6) -0.1376(4) 0.2704(4) 0.085(3) Uani 1 1 d . . . . .
H79 H 0.2302 -0.1307 0.2358 0.128 Uiso 1 1 calc R U . . .
H80 H 0.2089 -0.1566 0.3060 0.128 Uiso 1 1 calc R U . . .
H81 H 0.1407 -0.1652 0.2591 0.128 Uiso 1 1 calc R U . . .
Si6 Si 0.03363(15) -0.07125(10) 0.17376(11) 0.0577(6) Uani 1 1 d . . . . .
C47 C 0.1095(6) -0.1245(4) 0.1293(4) 0.073(3) Uani 1 1 d . . . . .
H82 H 0.1366 -0.1527 0.1579 0.109 Uiso 1 1 calc R U . . .
H83 H 0.0777 -0.1487 0.1037 0.109 Uiso 1 1 calc R U . . .
H84 H 0.1540 -0.0998 0.1032 0.109 Uiso 1 1 calc R U . . .
C48 C -0.0109(5) -0.0221(4) 0.1137(4) 0.066(2) Uani 1 1 d . . . . .
H85 H -0.0518 0.0076 0.1329 0.099 Uiso 1 1 calc R U . . .
H86 H 0.0359 0.0006 0.0879 0.099 Uiso 1 1 calc R U . . .
H87 H -0.0404 -0.0483 0.0884 0.099 Uiso 1 1 calc R U . . .
C49 C -0.0521(6) -0.1201(4) 0.2217(4) 0.075(3) Uani 1 1 d . . . . .
H88 H -0.0264 -0.1456 0.2530 0.112 Uiso 1 1 calc R U . . .
H89 H -0.0961 -0.0929 0.2416 0.112 Uiso 1 1 calc R U . . .
H90 H -0.0785 -0.1472 0.1954 0.112 Uiso 1 1 calc R U . . .
C50 C 0.3662(5) 0.0024(4) 0.0939(3) 0.058(2) Uani 1 1 d . . . . .
C51 C 0.3475(6) -0.0487(5) 0.0528(5) 0.098(4) Uani 1 1 d . . . . .
H91 H 0.3068 -0.0786 0.0760 0.147 Uiso 1 1 calc R U . . .
H92 H 0.3226 -0.0303 0.0172 0.147 Uiso 1 1 calc R U . . .
H93 H 0.4011 -0.0701 0.0388 0.147 Uiso 1 1 calc R U . . .
C52 C 0.4097(6) -0.0272(5) 0.1461(4) 0.082(3) Uani 1 1 d . . . . .
H94 H 0.3707 -0.0576 0.1703 0.124 Uiso 1 1 calc R U . . .
H95 H 0.4624 -0.0482 0.1294 0.124 Uiso 1 1 calc R U . . .
H96 H 0.4241 0.0050 0.1724 0.124 Uiso 1 1 calc R U . . .
C53 C 0.4288(6) 0.0485(5) 0.0584(4) 0.082(3) Uani 1 1 d . . . . .
H97 H 0.4027 0.0687 0.0241 0.123 Uiso 1 1 calc R U . . .
H98 H 0.4431 0.0800 0.0855 0.123 Uiso 1 1 calc R U . . .
H99 H 0.4813 0.0268 0.0425 0.123 Uiso 1 1 calc R U . . .
C54 C 0.1679(6) 0.1855(4) 0.0952(4) 0.063(2) Uani 1 1 d . . . . .
H100 H 0.1203 0.2038 0.1231 0.075 Uiso 1 1 calc R U . . .
Si7 Si 0.2667(2) 0.24019(13) 0.09191(13) 0.0824(9) Uani 1 1 d . . . . .
C55 C 0.3213(7) 0.2260(6) 0.1620(4) 0.109(4) Uani 1 1 d . . . . .
H101 H 0.3409 0.1828 0.1649 0.163 Uiso 1 1 calc R U . . .
H102 H 0.3708 0.2540 0.1595 0.163 Uiso 1 1 calc R U . . .
H103 H 0.2808 0.2339 0.1984 0.163 Uiso 1 1 calc R U . . .
C56 C 0.3494(6) 0.2343(5) 0.0227(4) 0.086(3) Uani 1 1 d . . . . .
H104 H 0.3710 0.1916 0.0214 0.129 Uiso 1 1 calc R U . . .
H105 H 0.3232 0.2456 -0.0145 0.129 Uiso 1 1 calc R U . . .
H106 H 0.3972 0.2627 0.0252 0.129 Uiso 1 1 calc R U . . .
C57 C 0.2312(8) 0.3225(5) 0.0891(6) 0.117(4) Uani 1 1 d . . . . .
H107 H 0.2022 0.3316 0.0528 0.176 Uiso 1 1 calc R U . . .
H108 H 0.1914 0.3297 0.1261 0.176 Uiso 1 1 calc R U . . .
H109 H 0.2814 0.3498 0.0871 0.176 Uiso 1 1 calc R U . . .
Si8 Si 0.12672(17) 0.17833(12) 0.01927(11) 0.0671(7) Uani 1 1 d . . . . .
C58 C 0.1131(7) 0.2556(5) -0.0212(4) 0.093(3) Uani 1 1 d . . . . .
H110 H 0.0763 0.2818 0.0060 0.140 Uiso 1 1 calc R U . . .
H111 H 0.1694 0.2755 -0.0325 0.140 Uiso 1 1 calc R U . . .
H112 H 0.0863 0.2502 -0.0583 0.140 Uiso 1 1 calc R U . . .
C59 C 0.0187(6) 0.1401(5) 0.0372(4) 0.080(3) Uani 1 1 d . . . . .
H113 H -0.0189 0.1650 0.0651 0.120 Uiso 1 1 calc R U . . .
H114 H -0.0066 0.1369 -0.0009 0.120 Uiso 1 1 calc R U . . .
H115 H 0.0252 0.0984 0.0567 0.120 Uiso 1 1 calc R U . . .
C60 C 0.1966(6) 0.1304(4) -0.0336(4) 0.070(3) Uani 1 1 d . . . . .
H116 H 0.2047 0.0893 -0.0132 0.105 Uiso 1 1 calc R U . . .
H117 H 0.1695 0.1256 -0.0707 0.105 Uiso 1 1 calc R U . . .
H118 H 0.2526 0.1508 -0.0449 0.105 Uiso 1 1 calc R U . . .
Ge3 Ge 0.71337(6) 0.59404(4) 0.35784(4) 0.0579(3) Uani 1 1 d . . . . .
Ge4 Ge 0.59755(6) 0.58632(4) 0.29226(4) 0.0573(3) Uani 1 1 d . . . . .
C61 C 0.6019(7) 0.6033(5) 0.4134(4) 0.073(3) Uani 1 1 d . . . . .
C62 C 0.5409(7) 0.5964(5) 0.3764(5) 0.088(3) Uani 1 1 d . . . . .
C63 C 0.7017(6) 0.5060(4) 0.3424(4) 0.066(2) Uani 1 1 d . . . . .
C64 C 0.6457(7) 0.4999(5) 0.3035(5) 0.079(3) Uani 1 1 d . . . . .
C65 C 0.5821(9) 0.5983(6) 0.4834(4) 0.112(4) Uani 1 1 d . . . . .
H119 H 0.6361 0.5917 0.5017 0.134 Uiso 1 1 calc R U . . .
H120 H 0.5438 0.5623 0.4968 0.134 Uiso 1 1 calc R U . . .
C66 C 0.5382(10) 0.6585(7) 0.5055(6) 0.147(6) Uani 1 1 d . . . . .
H121 H 0.5256 0.6551 0.5503 0.220 Uiso 1 1 calc R U . . .
H122 H 0.5765 0.6939 0.4925 0.220 Uiso 1 1 calc R U . . .
H123 H 0.4844 0.6646 0.4876 0.220 Uiso 1 1 calc R U . . .
C67 C 0.4440(8) 0.5818(8) 0.3958(7) 0.139(6) Uani 1 1 d . . . . .
H124 H 0.4316 0.5843 0.4408 0.167 Uiso 1 1 calc R U . . .
H125 H 0.4104 0.6150 0.3766 0.167 Uiso 1 1 calc R U . . .
C68 C 0.4147(12) 0.5271(13) 0.3820(9) 0.270(16) Uani 1 1 d . . . . .
H126 H 0.3530 0.5237 0.3966 0.405 Uiso 1 1 calc R U . . .
H127 H 0.4241 0.5242 0.3374 0.405 Uiso 1 1 calc R U . . .
H128 H 0.4454 0.4934 0.4018 0.405 Uiso 1 1 calc R U . . .
C69 C 0.7436(8) 0.4535(5) 0.3766(6) 0.108(4) Uani 1 1 d . . . . .
H129 H 0.7417 0.4151 0.3545 0.130 Uiso 1 1 calc R U . . .
H130 H 0.8047 0.4639 0.3780 0.130 Uiso 1 1 calc R U . . .
C70 C 0.7000(10) 0.4425(6) 0.4390(6) 0.148(6) Uani 1 1 d . . . . .
H131 H 0.7284 0.4083 0.4602 0.222 Uiso 1 1 calc R U . . .
H132 H 0.7027 0.4803 0.4611 0.222 Uiso 1 1 calc R U . . .
H133 H 0.6398 0.4316 0.4377 0.222 Uiso 1 1 calc R U . . .
C71 C 0.626(3) 0.4324(10) 0.2805(19) 0.066(12) Uani 0.53(5) 1 d . . P A 1
H134 H 0.6050 0.4393 0.2400 0.079 Uiso 0.53(5) 1 calc R U P A 1
H135 H 0.6809 0.4099 0.2738 0.079 Uiso 0.53(5) 1 calc R U P A 1
C72 C 0.5674(18) 0.3933(12) 0.3170(13) 0.086(15) Uani 0.53(5) 1 d . . P A 1
H136 H 0.5623 0.3545 0.2969 0.130 Uiso 0.53(5) 1 calc R U P A 1
H137 H 0.5875 0.3840 0.3569 0.130 Uiso 0.53(5) 1 calc R U P A 1
H138 H 0.5111 0.4137 0.3229 0.130 Uiso 0.53(5) 1 calc R U P A 1
C73 C 0.8331(6) 0.6153(3) 0.3701(4) 0.058(2) Uani 1 1 d . . . . .
C74 C 0.9025(6) 0.5970(4) 0.3264(4) 0.061(2) Uani 1 1 d . . . . .
C75 C 0.9861(6) 0.6057(4) 0.3370(5) 0.076(3) Uani 1 1 d . . . . .
H139 H 1.0309 0.5898 0.3091 0.091 Uiso 1 1 calc R U . . .
C76 C 1.0089(7) 0.6366(4) 0.3865(5) 0.080(3) Uani 1 1 d . . . . .
C77 C 0.9417(7) 0.6541(4) 0.4277(5) 0.079(3) Uani 1 1 d . . . . .
H140 H 0.9542 0.6734 0.4630 0.094 Uiso 1 1 calc R U . . .
C78 C 0.8548(6) 0.6450(4) 0.4204(5) 0.072(3) Uani 1 1 d . . . . .
C79 C 0.8905(6) 0.5710(4) 0.2654(4) 0.064(2) Uani 1 1 d . . . . .
H141 H 0.8276 0.5625 0.2673 0.077 Uiso 1 1 calc R U . . .
Si9 Si 0.91628(16) 0.63565(12) 0.20339(12) 0.0680(7) Uani 1 1 d . . . . .
C80 C 0.8577(6) 0.7071(4) 0.2297(4) 0.079(3) Uani 1 1 d . . . . .
H142 H 0.8774 0.7188 0.2678 0.118 Uiso 1 1 calc R U . . .
H143 H 0.8693 0.7413 0.1981 0.118 Uiso 1 1 calc R U . . .
H144 H 0.7958 0.6987 0.2370 0.118 Uiso 1 1 calc R U . . .
C81 C 0.8843(7) 0.6093(4) 0.1318(4) 0.082(3) Uani 1 1 d . . . . .
H145 H 0.9170 0.5719 0.1204 0.123 Uiso 1 1 calc R U . . .
H146 H 0.8227 0.5996 0.1378 0.123 Uiso 1 1 calc R U . . .
H147 H 0.8963 0.6422 0.0989 0.123 Uiso 1 1 calc R U . . .
C82 C 1.0314(6) 0.6618(5) 0.1876(6) 0.112(4) Uani 1 1 d . . . . .
H148 H 1.0497 0.6761 0.2253 0.169 Uiso 1 1 calc R U . . .
H149 H 1.0678 0.6271 0.1737 0.169 Uiso 1 1 calc R U . . .
H150 H 1.0370 0.6960 0.1557 0.169 Uiso 1 1 calc R U . . .
Si10 Si 0.94723(19) 0.49421(12) 0.24937(14) 0.0777(8) Uani 1 1 d . . . . .
C83 C 0.8744(6) 0.4471(4) 0.2113(4) 0.077(3) Uani 1 1 d . . . . .
H151 H 0.8601 0.4704 0.1742 0.116 Uiso 1 1 calc R U . . .
H152 H 0.9030 0.4082 0.2001 0.116 Uiso 1 1 calc R U . . .
H153 H 0.8217 0.4379 0.2394 0.116 Uiso 1 1 calc R U . . .
C84 C 1.0510(6) 0.5025(5) 0.1976(6) 0.111(4) Uani 1 1 d . . . . .
H154 H 1.0911 0.5273 0.2166 0.167 Uiso 1 1 calc R U . . .
H155 H 1.0756 0.4612 0.1908 0.167 Uiso 1 1 calc R U . . .
H156 H 1.0408 0.5232 0.1582 0.167 Uiso 1 1 calc R U . . .
C85 C 0.9759(8) 0.4513(4) 0.3202(6) 0.117(4) Uani 1 1 d . . . . .
H157 H 1.0145 0.4769 0.3397 0.175 Uiso 1 1 calc R U . . .
H158 H 0.9235 0.4420 0.3487 0.175 Uiso 1 1 calc R U . . .
H159 H 1.0048 0.4123 0.3094 0.175 Uiso 1 1 calc R U . . .
C86 C 1.1036(8) 0.6501(6) 0.3916(7) 0.112(4) Uani 1 1 d . . . . .
C87 C 1.1658(8) 0.6136(7) 0.3516(7) 0.144(5) Uani 1 1 d . . . . .
H160 H 1.1576 0.6229 0.3086 0.216 Uiso 1 1 calc R U . . .
H161 H 1.2245 0.6246 0.3575 0.216 Uiso 1 1 calc R U . . .
H162 H 1.1563 0.5691 0.3625 0.216 Uiso 1 1 calc R U . . .
C88 C 1.1182(9) 0.6346(9) 0.4552(7) 0.185(8) Uani 1 1 d . . . . .
H163 H 1.0780 0.6581 0.4828 0.277 Uiso 1 1 calc R U . . .
H164 H 1.1091 0.5900 0.4651 0.277 Uiso 1 1 calc R U . . .
H165 H 1.1774 0.6455 0.4601 0.277 Uiso 1 1 calc R U . . .
C89 C 1.1179(9) 0.7200(6) 0.3748(10) 0.214(10) Uani 1 1 d . . . . .
H166 H 1.1078 0.7296 0.3322 0.320 Uiso 1 1 calc R U . . .
H167 H 1.0778 0.7438 0.4021 0.320 Uiso 1 1 calc R U . . .
H168 H 1.1771 0.7310 0.3794 0.320 Uiso 1 1 calc R U . . .
C90 C 0.7906(8) 0.6705(4) 0.4713(4) 0.084(3) Uani 1 1 d . . . . .
H169 H 0.7322 0.6578 0.4632 0.101 Uiso 1 1 calc R U . . .
Si11 Si 0.8057(3) 0.63332(17) 0.54880(15) 0.1224(14) Uani 1 1 d . . . . .
C91 C 0.8203(13) 0.5494(6) 0.5423(6) 0.188(8) Uani 1 1 d . . . . .
H170 H 0.8705 0.5421 0.5121 0.282 Uiso 1 1 calc R U . . .
H171 H 0.8294 0.5295 0.5822 0.282 Uiso 1 1 calc R U . . .
H172 H 0.7690 0.5318 0.5289 0.282 Uiso 1 1 calc R U . . .
C92 C 0.9014(10) 0.6611(7) 0.5813(5) 0.163(6) Uani 1 1 d . . . . .
H173 H 0.9535 0.6543 0.5527 0.244 Uiso 1 1 calc R U . . .
H174 H 0.8953 0.7055 0.5877 0.244 Uiso 1 1 calc R U . . .
H175 H 0.9059 0.6380 0.6207 0.244 Uiso 1 1 calc R U . . .
C93 C 0.7120(11) 0.6478(7) 0.6051(5) 0.172(7) Uani 1 1 d . . . . .
H176 H 0.7047 0.6927 0.6083 0.258 Uiso 1 1 calc R U . . .
H177 H 0.6605 0.6303 0.5919 0.258 Uiso 1 1 calc R U . . .
H178 H 0.7209 0.6281 0.6452 0.258 Uiso 1 1 calc R U . . .
Si12 Si 0.79333(19) 0.75938(13) 0.46162(12) 0.0754(8) Uani 1 1 d . . . . .
C94 C 0.8962(8) 0.7969(5) 0.4734(6) 0.129(5) Uani 1 1 d . . . . .
H179 H 0.9071 0.7878 0.5159 0.193 Uiso 1 1 calc R U . . .
H180 H 0.9435 0.7807 0.4454 0.193 Uiso 1 1 calc R U . . .
H181 H 0.8919 0.8420 0.4652 0.193 Uiso 1 1 calc R U . . .
C95 C 0.7027(9) 0.7945(6) 0.5118(6) 0.142(6) Uani 1 1 d . . . . .
H182 H 0.7090 0.7839 0.5550 0.213 Uiso 1 1 calc R U . . .
H183 H 0.7037 0.8398 0.5039 0.213 Uiso 1 1 calc R U . . .
H184 H 0.6479 0.7781 0.5029 0.213 Uiso 1 1 calc R U . . .
C96 C 0.7803(8) 0.7794(5) 0.3822(5) 0.110(4) Uani 1 1 d . . . . .
H185 H 0.7270 0.7609 0.3729 0.164 Uiso 1 1 calc R U . . .
H186 H 0.7776 0.8247 0.3752 0.164 Uiso 1 1 calc R U . . .
H187 H 0.8292 0.7634 0.3555 0.164 Uiso 1 1 calc R U . . .
C97 C 0.5238(5) 0.6227(4) 0.2324(3) 0.052(2) Uani 1 1 d . . . . .
C98 C 0.5066(5) 0.6881(4) 0.2317(3) 0.049(2) Uani 1 1 d . . . . .
C99 C 0.4449(5) 0.7134(4) 0.1981(4) 0.055(2) Uani 1 1 d . . . . .
H188 H 0.4328 0.7565 0.2002 0.067 Uiso 1 1 calc R U . . .
C100 C 0.3994(5) 0.6798(4) 0.1615(3) 0.056(2) Uani 1 1 d . . . . .
C101 C 0.4171(5) 0.6159(4) 0.1637(4) 0.063(2) Uani 1 1 d . . . . .
H189 H 0.3856 0.5904 0.1410 0.075 Uiso 1 1 calc R U . . .
C102 C 0.4762(5) 0.5882(4) 0.1962(4) 0.054(2) Uani 1 1 d . . . . .
C103 C 0.5550(5) 0.7343(3) 0.2617(3) 0.050(2) Uani 1 1 d . . . . .
H190 H 0.5942 0.7092 0.2861 0.060 Uiso 1 1 calc R U . . .
Si13 Si 0.62818(16) 0.77909(11) 0.19840(13) 0.0677(7) Uani 1 1 d . . . . .
C104 C 0.7029(6) 0.8304(4) 0.2303(5) 0.090(3) Uani 1 1 d . . . . .
H191 H 0.7349 0.8058 0.2588 0.135 Uiso 1 1 calc R U . . .
H192 H 0.7434 0.8497 0.1968 0.135 Uiso 1 1 calc R U . . .
H193 H 0.6701 0.8628 0.2521 0.135 Uiso 1 1 calc R U . . .
C105 C 0.5703(6) 0.8282(4) 0.1452(5) 0.087(3) Uani 1 1 d . . . . .
H194 H 0.5300 0.8025 0.1274 0.130 Uiso 1 1 calc R U . . .
H195 H 0.5384 0.8606 0.1677 0.130 Uiso 1 1 calc R U . . .
H196 H 0.6117 0.8476 0.1124 0.130 Uiso 1 1 calc R U . . .
C106 C 0.6840(6) 0.7193(4) 0.1488(4) 0.073(3) Uani 1 1 d . . . . .
H197 H 0.7167 0.6909 0.1737 0.110 Uiso 1 1 calc R U . . .
H198 H 0.6411 0.6956 0.1313 0.110 Uiso 1 1 calc R U . . .
H199 H 0.7233 0.7402 0.1155 0.110 Uiso 1 1 calc R U . . .
Si14 Si 0.48728(17) 0.78302(13) 0.31901(12) 0.0725(8) Uani 1 1 d . . . . .
C107 C 0.5518(9) 0.7948(6) 0.3819(6) 0.146(6) Uani 1 1 d . . . . .
H200 H 0.6058 0.8158 0.3651 0.219 Uiso 1 1 calc R U . . .
H201 H 0.5194 0.8204 0.4120 0.219 Uiso 1 1 calc R U . . .
H202 H 0.5646 0.7544 0.4019 0.219 Uiso 1 1 calc R U . . .
C108 C 0.4575(7) 0.8623(5) 0.2867(6) 0.107(4) Uani 1 1 d . . . . .
H203 H 0.5100 0.8856 0.2706 0.161 Uiso 1 1 calc R U . . .
H204 H 0.4226 0.8577 0.2535 0.161 Uiso 1 1 calc R U . . .
H205 H 0.4246 0.8848 0.3192 0.161 Uiso 1 1 calc R U . . .
C109 C 0.3854(7) 0.7438(6) 0.3475(5) 0.116(4) Uani 1 1 d . . . . .
H206 H 0.3529 0.7383 0.3131 0.174 Uiso 1 1 calc R U . . .
H207 H 0.3970 0.7030 0.3672 0.174 Uiso 1 1 calc R U . . .
H208 H 0.3518 0.7690 0.3774 0.174 Uiso 1 1 calc R U . . .
C110 C 0.3303(7) 0.7079(5) 0.1251(4) 0.073(3) Uani 1 1 d . . . . .
C111 C 0.3549(15) 0.7669(11) 0.0917(11) 0.086(6) Uani 0.55(2) 1 d . U P B 1
H209 H 0.3851 0.7924 0.1173 0.129 Uiso 0.55(2) 1 calc R U P B 1
H210 H 0.3929 0.7592 0.0540 0.129 Uiso 0.55(2) 1 calc R U P B 1
H211 H 0.3033 0.7888 0.0812 0.129 Uiso 0.55(2) 1 calc R U P B 1
C112 C 0.2497(11) 0.7255(10) 0.1799(10) 0.084(7) Uani 0.55(2) 1 d . . P B 1
H212 H 0.2298 0.6875 0.2044 0.126 Uiso 0.55(2) 1 calc R U P B 1
H213 H 0.2706 0.7550 0.2065 0.126 Uiso 0.55(2) 1 calc R U P B 1
H214 H 0.2020 0.7442 0.1605 0.126 Uiso 0.55(2) 1 calc R U P B 1
C113 C 0.2825(17) 0.6627(10) 0.0914(12) 0.105(11) Uani 0.55(2) 1 d . . P B 1
H215 H 0.2690 0.6247 0.1178 0.158 Uiso 0.55(2) 1 calc R U P B 1
H216 H 0.2290 0.6820 0.0809 0.158 Uiso 0.55(2) 1 calc R U P B 1
H217 H 0.3186 0.6524 0.0537 0.158 Uiso 0.55(2) 1 calc R U P B 1
C114 C 0.4881(6) 0.5181(4) 0.1897(4) 0.066(2) Uani 1 1 d . . . . .
H218 H 0.5171 0.5018 0.2254 0.079 Uiso 1 1 calc R U . . .
Si15 Si 0.3826(2) 0.47310(14) 0.19508(13) 0.0819(8) Uani 1 1 d . . . . .
C115 C 0.3013(6) 0.5032(5) 0.2523(4) 0.095(4) Uani 1 1 d . . . . .
H219 H 0.3243 0.5038 0.2916 0.143 Uiso 1 1 calc R U . . .
H220 H 0.2856 0.5455 0.2388 0.143 Uiso 1 1 calc R U . . .
H221 H 0.2503 0.4765 0.2574 0.143 Uiso 1 1 calc R U . . .
C116 C 0.3360(8) 0.4729(5) 0.1221(5) 0.103(4) Uani 1 1 d . . . . .
H222 H 0.3786 0.4569 0.0904 0.154 Uiso 1 1 calc R U . . .
H223 H 0.2848 0.4464 0.1279 0.154 Uiso 1 1 calc R U . . .
H224 H 0.3201 0.5154 0.1093 0.154 Uiso 1 1 calc R U . . .
C117 C 0.4021(8) 0.3892(5) 0.2175(5) 0.115(4) Uani 1 1 d . . . . .
H225 H 0.4458 0.3723 0.1871 0.173 Uiso 1 1 calc R U . . .
H226 H 0.4223 0.3857 0.2579 0.173 Uiso 1 1 calc R U . . .
H227 H 0.3485 0.3657 0.2193 0.173 Uiso 1 1 calc R U . . .
Si16 Si 0.56704(19) 0.50740(12) 0.11857(12) 0.0728(8) Uani 1 1 d . . . . .
C118 C 0.6763(7) 0.5319(5) 0.1327(5) 0.096(4) Uani 1 1 d . . . . .
H228 H 0.6935 0.5067 0.1678 0.144 Uiso 1 1 calc R U . . .
H229 H 0.7176 0.5260 0.0962 0.144 Uiso 1 1 calc R U . . .
H230 H 0.6750 0.5759 0.1416 0.144 Uiso 1 1 calc R U . . .
C119 C 0.5402(7) 0.5573(4) 0.0520(4) 0.082(3) Uani 1 1 d . . . . .
H231 H 0.5364 0.6007 0.0627 0.123 Uiso 1 1 calc R U . . .
H232 H 0.5852 0.5534 0.0172 0.123 Uiso 1 1 calc R U . . .
H233 H 0.4849 0.5443 0.0409 0.123 Uiso 1 1 calc R U . . .
C120 C 0.5742(7) 0.4250(4) 0.0979(4) 0.086(3) Uani 1 1 d . . . . .
H234 H 0.5884 0.3984 0.1331 0.129 Uiso 1 1 calc R U . . .
H235 H 0.5188 0.4120 0.0867 0.129 Uiso 1 1 calc R U . . .
H236 H 0.6191 0.4212 0.0630 0.129 Uiso 1 1 calc R U . . .
C121 C 0.9720(9) 0.4726(6) 0.0104(5) 0.115(4) Uani 1 1 d . . . . .
H237 H 0.9711 0.4647 0.0553 0.138 Uiso 1 1 calc R U . . .
H238 H 0.9979 0.4357 -0.0093 0.138 Uiso 1 1 calc R U . . .
C122 C 0.8804(9) 0.4793(9) -0.0036(6) 0.149(6) Uani 1 1 d . . . . .
H239 H 0.8529 0.5144 0.0182 0.179 Uiso 1 1 calc R U . . .
H240 H 0.8809 0.4893 -0.0482 0.179 Uiso 1 1 calc R U . . .
C123 C 0.8279(11) 0.4211(9) 0.0152(8) 0.213(11) Uani 1 1 d . . . . .
H241 H 0.7693 0.4277 0.0052 0.320 Uiso 1 1 calc R U . . .
H242 H 0.8542 0.3864 -0.0069 0.320 Uiso 1 1 calc R U . . .
H243 H 0.8262 0.4115 0.0595 0.320 Uiso 1 1 calc R U . . .
C124 C 0.571(5) 0.440(3) 0.320(2) 0.22(4) Uani 0.47(5) 1 d . . P A 2
H244 H 0.5689 0.4196 0.3616 0.266 Uiso 0.47(5) 1 calc R U P A 2
H245 H 0.5122 0.4516 0.3108 0.266 Uiso 0.47(5) 1 calc R U P A 2
C125 C 0.623(3) 0.404(3) 0.270(2) 0.12(2) Uani 0.47(5) 1 d . . P A 2
H246 H 0.5949 0.3639 0.2670 0.185 Uiso 0.47(5) 1 calc R U P A 2
H247 H 0.6255 0.4281 0.2303 0.185 Uiso 0.47(5) 1 calc R U P A 2
H248 H 0.6811 0.3968 0.2801 0.185 Uiso 0.47(5) 1 calc R U P A 2
C126 C 0.3313(18) 0.7777(12) 0.1227(13) 0.074(6) Uani 0.45(2) 1 d . U P B 2
H249 H 0.3902 0.7928 0.1101 0.110 Uiso 0.45(2) 1 calc R U P B 2
H250 H 0.2940 0.7943 0.0931 0.110 Uiso 0.45(2) 1 calc R U P B 2
H251 H 0.3104 0.7917 0.1634 0.110 Uiso 0.45(2) 1 calc R U P B 2
C127 C 0.2513(17) 0.6845(17) 0.1421(14) 0.104(12) Uani 0.45(2) 1 d . . P B 2
H252 H 0.2537 0.6390 0.1431 0.155 Uiso 0.45(2) 1 calc R U P B 2
H253 H 0.2294 0.6974 0.1831 0.155 Uiso 0.45(2) 1 calc R U P B 2
H254 H 0.2130 0.7000 0.1128 0.155 Uiso 0.45(2) 1 calc R U P B 2
C128 C 0.3632(15) 0.6929(11) 0.0545(8) 0.077(9) Uani 0.45(2) 1 d . . P B 2
H255 H 0.4210 0.7101 0.0422 0.116 Uiso 0.45(2) 1 calc R U P B 2
H256 H 0.3646 0.6478 0.0512 0.116 Uiso 0.45(2) 1 calc R U P B 2
H257 H 0.3237 0.7117 0.0275 0.116 Uiso 0.45(2) 1 calc R U P B 2

loop_
_atom_site_aniso_label
_atom_site_aniso_U_11
_atom_site_aniso_U_22
_atom_site_aniso_U_33
_atom_site_aniso_U_23
_atom_site_aniso_U_13
_atom_site_aniso_U_12
Ge1 0.0493(5) 0.0482(5) 0.0424(5) 0.0019(4) -0.0112(4) 0.0028(4)
Ge2 0.0491(5) 0.0432(5) 0.0485(5) 0.0057(4) -0.0086(4) -0.0034(4)
C1 0.068(6) 0.063(5) 0.045(4) 0.005(4) -0.025(4) -0.006(5)
C2 0.060(6) 0.066(6) 0.064(5) -0.013(5) -0.023(5) -0.005(5)
C3 0.065(6) 0.040(5) 0.061(5) -0.004(4) -0.017(5) 0.014(4)
C4 0.064(6) 0.042(5) 0.072(6) 0.004(4) 0.003(5) 0.001(4)
C5 0.063(6) 0.122(9) 0.054(5) -0.018(6) -0.024(5) -0.019(6)
C6 0.086(7) 0.102(7) 0.050(5) 0.026(5) -0.025(5) -0.006(6)
C7 0.079(7) 0.089(7) 0.077(6) -0.029(6) -0.036(5) 0.007(6)
C8 0.110(10) 0.159(13) 0.115(9) 0.003(9) -0.047(8) -0.059(9)
C9 0.085(7) 0.044(5) 0.110(8) -0.004(5) -0.014(6) 0.013(5)
C10 0.134(10) 0.071(7) 0.083(7) -0.023(6) -0.015(7) 0.005(7)
C11 0.113(9) 0.051(6) 0.097(7) 0.012(5) 0.006(7) -0.008(6)
C12 0.131(10) 0.053(6) 0.105(8) 0.010(6) 0.000(7) 0.002(6)
C13 0.060(5) 0.039(4) 0.044(4) -0.003(4) -0.008(4) 0.002(4)
C14 0.054(6) 0.051(5) 0.049(5) 0.002(4) -0.014(4) 0.014(4)
C15 0.062(6) 0.081(6) 0.045(5) 0.010(4) -0.023(4) 0.014(5)
C16 0.043(5) 0.108(8) 0.061(6) -0.011(5) -0.010(5) 0.019(5)
C17 0.055(6) 0.087(7) 0.060(5) -0.015(5) -0.001(5) 0.005(5)
C18 0.058(6) 0.057(5) 0.037(4) 0.001(4) -0.003(4) 0.004(4)
C19 0.053(5) 0.065(5) 0.049(5) 0.006(4) -0.013(4) 0.003(4)
Si1 0.086(2) 0.094(2) 0.0757(17) 0.0203(16) -0.0313(15) 0.0191(17)
C20 0.177(13) 0.077(8) 0.133(10) 0.027(7) -0.051(9) 0.047(8)
C21 0.115(9) 0.096(8) 0.106(8) 0.049(7) -0.052(7) -0.002(7)
C22 0.085(8) 0.139(10) 0.088(7) 0.029(7) -0.043(6) 0.024(7)
Si2 0.0485(15) 0.0841(18) 0.0593(14) -0.0048(13) -0.0145(12) -0.0051(13)
C23 0.047(5) 0.111(8) 0.064(5) -0.010(5) -0.021(4) 0.001(5)
C24 0.050(6) 0.108(8) 0.087(6) -0.020(6) -0.008(5) -0.009(5)
C25 0.093(7) 0.054(5) 0.055(5) 0.002(4) -0.002(5) -0.019(5)
C26 0.054(6) 0.132(10) 0.076(7) -0.014(6) -0.015(5) 0.021(6)
C27 0.060(8) 0.27(2) 0.103(9) -0.010(11) 0.007(7) 0.001(10)
C28 0.062(7) 0.196(14) 0.115(9) -0.053(9) -0.026(7) 0.004(8)
C29 0.075(9) 0.157(14) 0.221(16) -0.017(12) -0.038(9) 0.037(9)
C30 0.049(5) 0.084(6) 0.031(4) -0.004(4) -0.002(4) 0.000(4)
Si3 0.080(2) 0.123(3) 0.0516(14) -0.0107(16) -0.0115(14) 0.0201(18)
C31 0.101(8) 0.128(9) 0.043(5) -0.014(5) -0.016(5) 0.020(7)
C32 0.097(10) 0.238(17) 0.067(7) -0.025(9) 0.006(7) 0.027(10)
C33 0.122(10) 0.140(11) 0.073(7) -0.020(7) -0.021(7) 0.017(8)
Si4 0.0622(17) 0.0849(19) 0.0688(16) 0.0235(14) -0.0143(13) -0.0107(14)
C34 0.080(7) 0.124(9) 0.071(6) 0.030(6) -0.004(5) -0.012(6)
C35 0.075(8) 0.130(10) 0.122(9) 0.039(8) -0.024(7) -0.027(7)
C36 0.101(8) 0.061(6) 0.078(6) 0.005(5) -0.028(6) 0.008(5)
C37 0.045(5) 0.048(4) 0.032(4) 0.013(3) 0.003(3) -0.016(4)
C38 0.037(5) 0.048(4) 0.040(4) 0.015(4) -0.004(3) -0.012(4)
C39 0.051(5) 0.050(5) 0.037(4) -0.001(4) -0.010(4) 0.007(4)
C40 0.053(5) 0.070(6) 0.032(4) 0.010(4) -0.015(4) 0.003(4)
C41 0.050(5) 0.071(6) 0.035(4) 0.010(4) -0.007(4) -0.012(5)
C42 0.051(5) 0.050(5) 0.053(5) 0.013(4) -0.019(4) -0.006(4)
C43 0.045(5) 0.052(5) 0.054(5) 0.016(4) -0.013(4) 0.010(4)
Si5 0.0582(15) 0.0635(15) 0.0520(13) 0.0172(12) -0.0060(12) 0.0072(12)
C44 0.091(7) 0.095(7) 0.065(6) 0.025(5) -0.029(5) -0.002(6)
C45 0.094(8) 0.095(7) 0.055(5) 0.041(5) 0.012(5) 0.028(6)
C46 0.082(7) 0.084(7) 0.093(7) 0.024(6) -0.038(6) 0.021(6)
Si6 0.0534(15) 0.0457(13) 0.0748(15) 0.0071(12) -0.0166(12) -0.0002(11)
C47 0.074(6) 0.061(6) 0.086(6) -0.011(5) -0.020(5) 0.006(5)
C48 0.055(6) 0.069(6) 0.075(6) 0.000(5) -0.019(5) 0.001(4)
C49 0.067(6) 0.049(5) 0.108(7) 0.008(5) -0.016(5) -0.013(4)
C50 0.045(5) 0.083(6) 0.043(4) 0.005(4) 0.006(4) -0.004(5)
C51 0.063(7) 0.126(10) 0.109(8) -0.049(7) -0.008(6) 0.005(6)
C52 0.054(6) 0.116(8) 0.078(6) 0.000(6) -0.014(5) 0.021(6)
C53 0.060(6) 0.099(8) 0.083(6) 0.023(6) -0.008(5) 0.002(5)
C54 0.086(7) 0.040(4) 0.061(5) 0.008(4) -0.013(5) -0.004(4)
Si7 0.094(2) 0.0679(17) 0.0809(18) 0.0066(15) 0.0000(16) -0.0311(16)
C55 0.116(9) 0.139(11) 0.074(6) -0.018(7) -0.016(6) -0.057(8)
C56 0.078(7) 0.097(8) 0.079(6) 0.006(6) 0.001(6) -0.029(6)
C57 0.127(10) 0.071(7) 0.144(10) -0.004(7) 0.021(9) -0.032(7)
Si8 0.0696(17) 0.0669(16) 0.0610(14) 0.0265(13) -0.0097(13) -0.0074(13)
C58 0.102(8) 0.085(7) 0.082(6) 0.041(6) 0.003(6) 0.008(6)
C59 0.077(7) 0.089(7) 0.073(6) 0.030(5) -0.026(5) -0.024(5)
C60 0.075(6) 0.079(6) 0.055(5) 0.007(5) -0.010(5) -0.006(5)
Ge3 0.0652(6) 0.0559(6) 0.0517(5) 0.0127(4) -0.0119(4) -0.0041(5)
Ge4 0.0531(6) 0.0552(5) 0.0621(6) 0.0155(4) -0.0118(4) -0.0047(4)
C61 0.086(7) 0.085(7) 0.042(5) 0.013(5) 0.006(5) 0.006(6)
C62 0.077(7) 0.099(8) 0.075(6) 0.047(6) 0.013(6) -0.007(6)
C63 0.076(6) 0.053(5) 0.069(5) 0.029(4) -0.028(5) -0.007(5)
C64 0.088(7) 0.054(6) 0.102(7) 0.013(5) -0.045(6) -0.018(5)
C65 0.153(12) 0.113(10) 0.059(6) 0.009(6) 0.018(7) -0.033(9)
C66 0.176(15) 0.144(13) 0.103(10) 0.002(9) 0.046(10) -0.007(11)
C67 0.072(9) 0.188(16) 0.132(11) 0.069(11) 0.044(9) -0.015(9)
C68 0.170(18) 0.48(4) 0.150(15) -0.02(2) 0.017(13) -0.22(2)
C69 0.105(9) 0.092(8) 0.132(10) 0.035(7) -0.053(8) -0.016(7)
C70 0.202(16) 0.117(11) 0.120(10) 0.058(9) -0.037(11) 0.018(10)
C71 0.080(17) 0.031(12) 0.10(3) -0.026(13) -0.061(18) -0.002(11)
C72 0.13(2) 0.040(15) 0.10(2) 0.042(14) -0.05(2) -0.042(15)
C73 0.073(6) 0.033(4) 0.074(6) 0.017(4) -0.038(5) -0.004(4)
C74 0.059(6) 0.039(5) 0.087(6) 0.015(5) -0.026(5) 0.001(4)
C75 0.069(7) 0.050(5) 0.109(8) 0.003(5) -0.019(6) 0.021(5)
C76 0.087(8) 0.053(6) 0.111(8) 0.011(6) -0.062(7) -0.003(5)
C77 0.094(9) 0.045(5) 0.097(7) 0.006(5) -0.020(7) 0.007(6)
C78 0.066(7) 0.050(5) 0.104(8) 0.009(5) -0.031(6) -0.016(5)
C79 0.056(5) 0.048(5) 0.090(6) 0.007(5) -0.024(5) 0.012(4)
Si9 0.0580(16) 0.0563(15) 0.0853(17) 0.0195(13) -0.0058(14) 0.0040(12)
C80 0.099(8) 0.042(5) 0.095(7) 0.009(5) -0.016(6) 0.006(5)
C81 0.104(8) 0.073(6) 0.058(5) 0.027(5) 0.018(5) 0.011(6)
C82 0.061(7) 0.111(9) 0.153(11) 0.051(8) -0.002(7) -0.004(6)
Si10 0.0786(19) 0.0567(15) 0.100(2) 0.0060(15) -0.0260(16) 0.0216(14)
C83 0.081(7) 0.065(6) 0.088(7) -0.005(5) -0.021(5) 0.016(5)
C84 0.071(7) 0.100(8) 0.156(11) 0.006(8) 0.000(7) 0.042(6)
C85 0.151(11) 0.057(6) 0.161(11) 0.005(7) -0.103(9) 0.024(7)
C86 0.089(9) 0.084(8) 0.179(13) -0.018(8) -0.067(9) 0.009(7)
C87 0.077(9) 0.150(13) 0.219(16) -0.046(12) -0.059(9) 0.006(9)
C88 0.117(12) 0.29(2) 0.172(14) -0.090(15) -0.097(11) 0.067(13)
C89 0.090(10) 0.095(11) 0.47(3) -0.052(15) -0.076(15) -0.010(8)
C90 0.113(9) 0.063(6) 0.079(6) 0.010(5) -0.027(6) -0.021(6)
Si11 0.206(4) 0.091(2) 0.073(2) 0.0239(18) -0.042(2) -0.028(3)
C91 0.35(3) 0.075(9) 0.129(11) 0.052(8) -0.037(14) -0.002(12)
C92 0.229(17) 0.192(15) 0.079(8) 0.039(9) -0.086(9) 0.012(13)
C93 0.29(2) 0.169(14) 0.055(7) 0.012(8) -0.023(10) -0.095(14)
Si12 0.089(2) 0.0652(17) 0.0769(17) -0.0074(14) -0.0287(15) -0.0024(15)
C94 0.159(12) 0.054(6) 0.197(13) -0.007(7) -0.115(10) -0.002(7)
C95 0.177(14) 0.090(9) 0.143(11) -0.028(8) 0.044(11) -0.012(9)
C96 0.163(11) 0.074(7) 0.109(8) -0.024(6) -0.076(8) 0.043(7)
C97 0.047(5) 0.049(5) 0.057(5) 0.016(4) -0.007(4) 0.000(4)
C98 0.041(5) 0.072(6) 0.034(4) -0.008(4) -0.002(4) -0.004(4)
C99 0.046(5) 0.059(5) 0.060(5) 0.000(4) -0.003(4) -0.001(4)
C100 0.049(5) 0.072(6) 0.046(4) -0.008(4) 0.000(4) 0.009(4)
C101 0.067(6) 0.074(6) 0.051(5) -0.017(5) -0.019(5) 0.009(5)
C102 0.054(5) 0.046(5) 0.058(5) 0.006(4) 0.001(4) -0.002(4)
C103 0.045(5) 0.050(5) 0.052(4) 0.009(4) -0.003(4) 0.005(4)
Si13 0.0496(15) 0.0533(14) 0.0956(19) 0.0245(14) -0.0069(14) 0.0037(12)
C104 0.050(6) 0.057(6) 0.164(10) 0.005(6) -0.018(6) 0.002(5)
C105 0.066(6) 0.071(6) 0.114(8) 0.042(6) 0.000(6) 0.018(5)
C106 0.061(6) 0.062(6) 0.087(6) 0.030(5) 0.006(5) 0.005(5)
Si14 0.0678(18) 0.0756(18) 0.0807(18) -0.0204(15) -0.0267(14) 0.0108(14)
C107 0.151(12) 0.157(12) 0.165(12) -0.114(10) -0.107(10) 0.059(10)
C108 0.080(8) 0.082(7) 0.158(11) -0.014(7) -0.009(7) 0.030(6)
C109 0.085(8) 0.166(13) 0.092(8) -0.048(8) 0.024(7) -0.001(8)
C110 0.069(7) 0.081(7) 0.072(6) 0.014(6) -0.033(5) 0.009(6)
C111 0.092(11) 0.095(10) 0.070(11) 0.021(10) -0.024(10) 0.017(9)
C112 0.070(13) 0.099(16) 0.093(15) -0.014(12) -0.046(12) 0.023(11)
C113 0.12(2) 0.104(16) 0.11(2) -0.031(15) -0.09(2) 0.038(16)
C114 0.086(7) 0.059(5) 0.055(5) -0.001(4) -0.022(5) 0.009(5)
Si15 0.093(2) 0.0732(18) 0.0810(18) -0.0091(15) -0.0158(16) -0.0112(16)
C115 0.084(8) 0.129(10) 0.067(6) -0.011(6) 0.019(6) -0.034(7)
C116 0.131(10) 0.091(8) 0.097(8) -0.002(6) -0.054(7) -0.029(7)
C117 0.161(12) 0.071(7) 0.116(9) 0.010(6) -0.032(8) -0.043(7)
Si16 0.088(2) 0.0666(17) 0.0638(15) -0.0025(13) -0.0099(14) 0.0193(15)
C118 0.116(9) 0.076(7) 0.088(7) 0.006(6) 0.009(7) 0.034(7)
C119 0.105(8) 0.089(7) 0.049(5) -0.003(5) 0.001(5) 0.035(6)
C120 0.091(7) 0.084(7) 0.088(7) -0.015(6) -0.022(6) 0.029(6)
C121 0.131(13) 0.118(11) 0.092(8) -0.028(8) 0.011(8) 0.000(8)
C122 0.102(11) 0.25(2) 0.097(9) -0.030(11) -0.003(9) -0.030(12)
C123 0.175(17) 0.25(2) 0.209(18) -0.102(17) 0.064(15) -0.107(16)
C124 0.43(8) 0.16(5) 0.12(3) -0.10(3) -0.18(5) 0.19(6)
C125 0.10(3) 0.20(6) 0.08(2) -0.04(4) -0.04(2) -0.01(4)
C126 0.076(9) 0.080(9) 0.065(10) 0.014(8) -0.025(8) 0.021(7)
C127 0.08(2) 0.14(3) 0.09(2) 0.04(2) -0.006(17) 0.01(2)
C128 0.060(16) 0.117(19) 0.059(13) 0.020(12) -0.040(11) 0.031(14)

loop_
_atom_type_symbol
_atom_type_description
_atom_type_scat_dispersion_real
_atom_type_scat_dispersion_imag
_atom_type_scat_source
C C -0.0020 0.0020 'International Tables Vol C Tables 4.2.6.8 and 6.1.1.4'
H H 0.0000 0.0000 'International Tables Vol C Tables 4.2.6.8 and 6.1.1.4'
Ge Ge -0.0492 2.1317 'International Tables Vol C Tables 4.2.6.8 and 6.1.1.4'
Si Si 0.0847 0.0867 'International Tables Vol C Tables 4.2.6.8 and 6.1.1.4'

loop_
_geom_angle_atom_site_label_1
_geom_angle_atom_site_label_2
_geom_angle_atom_site_label_3
_geom_angle
_geom_angle_site_symmetry_1
C3 Ge1 C13 108.8(3) .
C3 Ge1 C1 96.9(3) .
C13 Ge1 C1 131.4(3) .
C3 Ge1 Ge2 72.5(3) .
C13 Ge1 Ge2 152.0(2) .
C1 Ge1 Ge2 74.5(3) .
C2 Ge2 C37 108.5(3) .
C2 Ge2 C4 97.6(4) .
C37 Ge2 C4 131.6(3) .
C2 Ge2 Ge1 72.6(3) .
C37 Ge2 Ge1 152.2(2) .
C4 Ge2 Ge1 74.0(3) .
C2 C1 C5 123.2(8) .
C2 C1 Ge1 102.4(5) .
C5 C1 Ge1 132.5(7) .
C1 C2 C7 125.9(8) .
C1 C2 Ge2 110.4(6) .
C7 C2 Ge2 121.2(7) .
C4 C3 C9 128.5(8) .
C4 C3 Ge1 109.0(6) .
C9 C3 Ge1 120.6(6) .
C3 C4 C11 121.6(8) .
C3 C4 Ge2 104.5(6) .
C11 C4 Ge2 132.2(7) .
C6 C5 C1 113.4(8) .
C2 C7 C8 111.6(8) .
C3 C9 C10 112.7(8) .
C12 C11 C4 112.1(9) .
C18 C13 C14 118.7(7) .
C18 C13 Ge1 123.0(6) .
C14 C13 Ge1 117.8(5) .
C15 C14 C13 119.0(7) .
C15 C14 C19 116.9(7) .
C13 C14 C19 124.0(7) .
C16 C15 C14 125.0(7) .
C15 C16 C17 113.9(8) .
C15 C16 C26 122.4(8) .
C17 C16 C26 123.4(8) .
C16 C17 C18 125.5(8) .
C13 C18 C17 117.7(7) .
C13 C18 C30 125.8(7) .
C17 C18 C30 116.5(7) .
C14 C19 Si1 115.5(5) .
C14 C19 Si2 106.7(5) .
Si1 C19 Si2 115.1(4) .
C21 Si1 C20 110.1(6) .
C21 Si1 C19 108.5(4) .
C20 Si1 C19 109.6(4) .
C21 Si1 C22 106.4(5) .
C20 Si1 C22 107.8(6) .
C19 Si1 C22 114.4(5) .
C23 Si2 C25 111.7(4) .
C23 Si2 C24 107.9(4) .
C25 Si2 C24 104.1(4) .
C23 Si2 C19 110.9(4) .
C25 Si2 C19 107.5(4) .
C24 Si2 C19 114.5(4) .
C28 C26 C16 109.9(8) .
C28 C26 C27 108.7(10) .
C16 C26 C27 112.8(9) .
C28 C26 C29 109.6(10) .
C16 C26 C29 108.4(10) .
C27 C26 C29 107.3(10) .
C18 C30 Si3 114.9(6) .
C18 C30 Si4 108.1(6) .
Si3 C30 Si4 114.4(4) .
C32 Si3 C33 107.8(6) .
C32 Si3 C30 115.4(5) .
C33 Si3 C30 110.1(4) .
C32 Si3 C31 104.4(5) .
C33 Si3 C31 107.9(5) .
C30 Si3 C31 110.8(4) .
C35 Si4 C36 108.3(5) .
C35 Si4 C34 108.0(5) .
C36 Si4 C34 110.1(4) .
C35 Si4 C30 113.7(5) .
C36 Si4 C30 106.6(4) .
C34 Si4 C30 110.2(4) .
C38 C37 C42 116.6(6) .
C38 C37 Ge2 120.1(5) .
C42 C37 Ge2 122.6(5) .
C39 C38 C37 120.8(6) .
C39 C38 C43 114.9(6) .
C37 C38 C43 124.3(6) .
C40 C39 C38 122.8(7) .
C41 C40 C39 116.6(7) .
C41 C40 C50 122.9(7) .
C39 C40 C50 120.4(7) .
C40 C41 C42 125.0(7) .
C41 C42 C37 117.8(7) .
C41 C42 C54 118.2(7) .
C37 C42 C54 123.9(7) .
C38 C43 Si6 106.7(5) .
C38 C43 Si5 114.5(5) .
Si6 C43 Si5 115.5(4) .
C45 Si5 C44 109.5(5) .
C45 Si5 C46 107.3(4) .
C44 Si5 C46 105.5(5) .
C45 Si5 C43 108.0(4) .
C44 Si5 C43 112.5(4) .
C46 Si5 C43 113.9(4) .
C48 Si6 C47 103.7(4) .
C48 Si6 C49 111.6(4) .
C47 Si6 C49 108.2(4) .
C48 Si6 C43 108.8(4) .
C47 Si6 C43 116.0(4) .
C49 Si6 C43 108.5(4) .
C53 C50 C52 107.1(7) .
C53 C50 C51 109.6(7) .
C52 C50 C51 108.0(8) .
C53 C50 C40 112.3(7) .
C52 C50 C40 111.1(6) .
C51 C50 C40 108.7(7) .
C42 C54 Si8 108.6(6) .
C42 C54 Si7 112.6(6) .
Si8 C54 Si7 114.7(4) .
C57 Si7 C55 107.3(6) .
C57 Si7 C56 105.3(5) .
C55 Si7 C56 108.3(5) .
C57 Si7 C54 109.9(5) .
C55 Si7 C54 110.7(4) .
C56 Si7 C54 114.9(4) .
C60 Si8 C58 108.0(4) .
C60 Si8 C59 108.6(5) .
C58 Si8 C59 108.4(5) .
C60 Si8 C54 113.5(4) .
C58 Si8 C54 111.8(5) .
C59 Si8 C54 106.3(4) .
C63 Ge3 C73 112.0(4) .
C63 Ge3 C61 98.2(4) .
C73 Ge3 C61 130.1(4) .
C63 Ge3 Ge4 72.4(2) .
C73 Ge3 Ge4 151.8(2) .
C61 Ge3 Ge4 74.0(3) .
C62 Ge4 C97 109.4(4) .
C62 Ge4 C64 99.8(4) .
C97 Ge4 C64 131.1(4) .
C62 Ge4 Ge3 73.2(3) .
C97 Ge4 Ge3 151.9(2) .
C64 Ge4 Ge3 73.5(3) .
C62 C61 C65 122.6(10) .
C62 C61 Ge3 103.9(6) .
C65 C61 Ge3 130.9(9) .
C61 C62 C67 127.6(10) .
C61 C62 Ge4 108.9(7) .
C67 C62 Ge4 121.9(10) .
C64 C63 C69 126.0(9) .
C64 C63 Ge3 110.0(6) .
C69 C63 Ge3 123.7(7) .
C63 C64 C71 120.8(13) .
C63 C64 C124 117.7(13) .
C63 C64 Ge4 103.7(7) .
C71 C64 Ge4 135.4(12) .
C124 C64 Ge4 116.2(17) .
C61 C65 C66 109.7(10) .
C68 C67 C62 117.6(15) .
C70 C69 C63 111.1(10) .
C72 C71 C64 119(3) .
C78 C73 C74 116.9(8) .
C78 C73 Ge3 124.3(8) .
C74 C73 Ge3 118.7(6) .
C75 C74 C73 119.8(9) .
C75 C74 C79 116.3(9) .
C73 C74 C79 123.8(8) .
C74 C75 C76 123.9(10) .
C77 C76 C75 115.4(10) .
C77 C76 C86 124.0(11) .
C75 C76 C86 120.6(12) .
C76 C77 C78 123.4(10) .
C73 C78 C77 120.5(10) .
C73 C78 C90 125.5(9) .
C77 C78 C90 114.0(9) .
C74 C79 Si9 107.5(6) .
C74 C79 Si10 115.5(6) .
Si9 C79 Si10 114.9(5) .
C81 Si9 C80 113.4(4) .
C81 Si9 C82 108.2(5) .
C80 Si9 C82 103.3(5) .
C81 Si9 C79 107.8(4) .
C80 Si9 C79 107.8(4) .
C82 Si9 C79 116.5(4) .
C83 Si10 C85 110.6(5) .
C83 Si10 C84 107.5(5) .
C85 Si10 C84 104.5(6) .
C83 Si10 C79 107.2(4) .
C85 Si10 C79 112.8(5) .
C84 Si10 C79 114.2(4) .
C88 C86 C87 107.5(11) .
C88 C86 C76 108.0(12) .
C87 C86 C76 114.3(11) .
C88 C86 C89 110.4(14) .
C87 C86 C89 109.8(13) .
C76 C86 C89 106.8(9) .
C78 C90 Si11 111.5(7) .
C78 C90 Si12 108.4(6) .
Si11 C90 Si12 117.4(5) .
C93 Si11 C91 110.0(7) .
C93 Si11 C92 106.4(7) .
C91 Si11 C92 106.3(8) .
C93 Si11 C90 110.5(6) .
C91 Si11 C90 108.6(6) .
C92 Si11 C90 114.9(5) .
C96 Si12 C94 105.3(6) .
C96 Si12 C95 108.7(6) .
C94 Si12 C95 109.0(6) .
C96 Si12 C90 106.0(5) .
C94 Si12 C90 116.0(5) .
C95 Si12 C90 111.4(5) .
C102 C97 C98 116.1(7) .
C102 C97 Ge4 125.0(6) .
C98 C97 Ge4 118.3(6) .
C99 C98 C97 119.9(7) .
C99 C98 C103 114.9(7) .
C97 C98 C103 125.1(7) .
C98 C99 C100 124.1(8) .
C99 C100 C101 114.4(8) .
C99 C100 C110 123.8(8) .
C101 C100 C110 121.6(8) .
C102 C101 C100 124.2(8) .
C101 C102 C97 121.2(7) .
C101 C102 C114 115.4(8) .
C97 C102 C114 123.4(7) .
C98 C103 Si13 107.0(5) .
C98 C103 Si14 115.7(5) .
Si13 C103 Si14 116.2(4) .
C105 Si13 C104 107.3(5) .
C105 Si13 C106 104.0(5) .
C104 Si13 C106 113.7(4) .
C105 Si13 C103 114.0(4) .
C104 Si13 C103 111.4(5) .
C106 Si13 C103 106.4(4) .
C109 Si14 C107 111.6(7) .
C109 Si14 C108 105.8(5) .
C107 Si14 C108 107.4(6) .
C109 Si14 C103 110.4(4) .
C107 Si14 C103 107.1(5) .
C108 Si14 C103 114.5(4) .
C127 C110 C126 112.3(19) .
C111 C110 C113 116.0(15) .
C127 C110 C100 114.6(13) .
C111 C110 C100 113.9(12) .
C126 C110 C100 111.7(12) .
C113 C110 C100 116.2(10) .
C127 C110 C128 109.8(19) .
C126 C110 C128 103.2(14) .
C100 C110 C128 104.4(9) .
C111 C110 C112 105.1(13) .
C113 C110 C112 99.0(16) .
C100 C110 C112 103.8(8) .
C102 C114 Si16 107.9(5) .
C102 C114 Si15 113.9(6) .
Si16 C114 Si15 115.5(4) .
C115 Si15 C116 107.8(5) .
C115 Si15 C117 108.5(5) .
C116 Si15 C117 105.3(5) .
C115 Si15 C114 111.2(4) .
C116 Si15 C114 114.5(4) .
C117 Si15 C114 109.2(5) .
C119 Si16 C120 109.3(4) .
C119 Si16 C118 106.3(5) .
C120 Si16 C118 107.8(4) .
C119 Si16 C114 111.8(4) .
C120 Si16 C114 112.5(4) .
C118 Si16 C114 109.0(4) .
C121 C121 C122 114.6(16) 2_765
C123 C122 C121 112.5(16) .
C125 C124 C64 89(6) .

loop_
_geom_bond_atom_site_label_1
_geom_bond_atom_site_label_2
_geom_bond_distance
_geom_bond_site_symmetry_2
Ge1 C3 2.010(8) .
Ge1 C13 2.022(8) .
Ge1 C1 2.039(8) .
Ge1 Ge2 2.4717(11) .
Ge2 C2 1.987(8) .
Ge2 C37 1.992(7) .
Ge2 C4 2.029(8) .
C1 C2 1.335(11) .
C1 C5 1.512(11) .
C2 C7 1.527(12) .
C3 C4 1.307(11) .
C3 C9 1.512(11) .
C4 C11 1.533(12) .
C5 C6 1.497(13) .
C7 C8 1.527(14) .
C9 C10 1.520(13) .
C11 C12 1.512(14) .
C13 C18 1.394(9) .
C13 C14 1.422(10) .
C14 C15 1.377(11) .
C14 C19 1.522(10) .
C15 C16 1.375(11) .
C16 C17 1.385(12) .
C16 C26 1.530(12) .
C17 C18 1.403(11) .
C18 C30 1.492(10) .
C19 Si1 1.878(8) .
C19 Si2 1.928(9) .
Si1 C21 1.861(11) .
Si1 C20 1.861(12) .
Si1 C22 1.901(10) .
Si2 C23 1.843(8) .
Si2 C25 1.863(9) .
Si2 C24 1.876(9) .
C26 C28 1.511(14) .
C26 C27 1.532(14) .
C26 C29 1.550(16) .
C30 Si3 1.866(8) .
C30 Si4 1.940(9) .
Si3 C32 1.857(12) .
Si3 C33 1.858(12) .
Si3 C31 1.891(10) .
Si4 C35 1.867(11) .
Si4 C36 1.867(9) .
Si4 C34 1.903(10) .
C37 C38 1.409(10) .
C37 C42 1.444(9) .
C38 C39 1.380(9) .
C38 C43 1.545(9) .
C39 C40 1.378(10) .
C40 C41 1.346(11) .
C40 C50 1.537(11) .
C41 C42 1.399(10) .
C42 C54 1.493(10) .
C43 Si6 1.890(8) .
C43 Si5 1.895(7) .
Si5 C45 1.826(8) .
Si5 C44 1.874(10) .
Si5 C46 1.877(9) .
Si6 C48 1.844(8) .
Si6 C47 1.876(8) .
Si6 C49 1.879(8) .
C50 C53 1.508(11) .
C50 C52 1.514(11) .
C50 C51 1.525(13) .
C54 Si8 1.886(9) .
C54 Si7 1.944(9) .
Si7 C57 1.856(11) .
Si7 C55 1.867(11) .
Si7 C56 1.879(9) .
Si8 C60 1.855(9) .
Si8 C58 1.859(9) .
Si8 C59 1.872(9) .
Ge3 C63 1.965(9) .
Ge3 C73 1.993(9) .
Ge3 C61 2.017(9) .
Ge3 Ge4 2.4769(13) .
Ge4 C62 1.974(10) .
Ge4 C97 1.984(8) .
Ge4 C64 2.016(10) .
C61 C62 1.349(14) .
C61 C65 1.530(12) .
C62 C67 1.554(15) .
C63 C64 1.317(12) .
C63 C69 1.511(12) .
C64 C71 1.62(2) .
C64 C124 1.74(9) .
C65 C66 1.542(16) .
C67 C68 1.34(2) .
C69 C70 1.458(15) .
C71 C72 1.39(5) .
C73 C78 1.397(12) .
C73 C74 1.427(11) .
C74 C75 1.378(13) .
C74 C79 1.525(12) .
C75 C76 1.402(14) .
C76 C77 1.366(13) .
C76 C86 1.535(15) .
C77 C78 1.410(13) .
C78 C90 1.536(13) .
C79 Si9 1.891(8) .
C79 Si10 1.906(8) .
Si9 C81 1.843(10) .
Si9 C80 1.875(8) .
Si9 C82 1.878(10) .
Si10 C83 1.849(10) .
Si10 C85 1.864(10) .
Si10 C84 1.864(10) .
C86 C88 1.465(19) .
C86 C87 1.485(16) .
C86 C89 1.538(18) .
C90 Si11 1.879(9) .
C90 Si12 1.913(9) .
Si11 C93 1.834(15) .
Si11 C91 1.834(13) .
Si11 C92 1.865(15) .
Si12 C96 1.811(10) .
Si12 C94 1.866(11) .
Si12 C95 1.872(12) .
C97 C102 1.410(11) .
C97 C98 1.434(10) .
C98 C99 1.380(11) .
C98 C103 1.495(11) .
C99 C100 1.386(11) .
C100 C101 1.402(11) .
C100 C110 1.527(11) .
C101 C102 1.356(11) .
C102 C114 1.534(11) .
C103 Si13 1.901(7) .
C103 Si14 1.907(8) .
Si13 C105 1.848(9) .
Si13 C104 1.852(10) .
Si13 C106 1.884(9) .
Si14 C109 1.830(11) .
Si14 C107 1.851(11) .
Si14 C108 1.885(10) .
C110 C127 1.34(3) .
C110 C111 1.45(2) .
C110 C126 1.50(3) .
C110 C113 1.52(2) .
C110 C128 1.63(2) .
C110 C112 1.69(2) .
C114 Si16 1.893(9) .
C114 Si15 1.911(10) .
Si15 C115 1.821(9) .
Si15 C116 1.851(10) .
Si15 C117 1.876(11) .
Si16 C119 1.851(9) .
Si16 C120 1.862(10) .
Si16 C118 1.867(12) .
C121 C121 1.49(2) 2_765
C121 C122 1.512(18) .
C122 C123 1.51(2) .
C124 C125 1.53(8) .

loop_
_geom_torsion_atom_site_label_1
_geom_torsion_atom_site_label_2
_geom_torsion_atom_site_label_3
_geom_torsion_atom_site_label_4
_geom_torsion
_geom_torsion_site_symmetry_1
C5 C1 C2 C7 -5.7(14) .
Ge1 C1 C2 C7 160.7(8) .
C5 C1 C2 Ge2 -167.9(7) .
Ge1 C1 C2 Ge2 -1.5(7) .
C9 C3 C4 C11 -6.3(14) .
Ge1 C3 C4 C11 -169.9(7) .
C9 C3 C4 Ge2 160.4(7) .
Ge1 C3 C4 Ge2 -3.3(7) .
C2 C1 C5 C6 -83.4(11) .
Ge1 C1 C5 C6 114.7(9) .
C1 C2 C7 C8 -95.7(12) .
Ge2 C2 C7 C8 64.7(10) .
C4 C3 C9 C10 -93.6(11) .
Ge1 C3 C9 C10 68.4(10) .
C3 C4 C11 C12 -85.9(11) .
Ge2 C4 C11 C12 111.6(10) .
C18 C13 C14 C15 2.8(11) .
Ge1 C13 C14 C15 -169.9(6) .
C18 C13 C14 C19 -172.9(7) .
Ge1 C13 C14 C19 14.4(10) .
C13 C14 C15 C16 -3.4(14) .
C19 C14 C15 C16 172.6(8) .
C14 C15 C16 C17 2.4(14) .
C14 C15 C16 C26 176.7(9) .
C15 C16 C17 C18 -0.9(15) .
C26 C16 C17 C18 -175.2(9) .
C14 C13 C18 C17 -1.5(11) .
Ge1 C13 C18 C17 170.8(6) .
C14 C13 C18 C30 178.9(7) .
Ge1 C13 C18 C30 -8.8(11) .
C16 C17 C18 C13 0.6(14) .
C16 C17 C18 C30 -179.7(9) .
C15 C14 C19 Si1 50.8(10) .
C13 C14 C19 Si1 -133.4(7) .
C15 C14 C19 Si2 -78.5(8) .
C13 C14 C19 Si2 97.3(8) .
C14 C19 Si1 C21 155.5(7) .
Si2 C19 Si1 C21 -79.4(6) .
C14 C19 Si1 C20 35.2(8) .
Si2 C19 Si1 C20 160.3(6) .
C14 C19 Si1 C22 -85.9(7) .
Si2 C19 Si1 C22 39.2(6) .
C15 C16 C26 C28 51.5(15) .
C17 C16 C26 C28 -134.7(11) .
C15 C16 C26 C27 173.0(10) .
C17 C16 C26 C27 -13.3(16) .
C15 C16 C26 C29 -68.3(13) .
C17 C16 C26 C29 105.5(12) .
C13 C18 C30 Si3 130.3(7) .
C17 C18 C30 Si3 -49.4(10) .
C13 C18 C30 Si4 -100.6(8) .
C17 C18 C30 Si4 79.7(8) .
C18 C30 Si3 C32 88.8(8) .
Si4 C30 Si3 C32 -37.1(7) .
C18 C30 Si3 C33 -33.6(8) .
Si4 C30 Si3 C33 -159.5(5) .
C18 C30 Si3 C31 -152.9(6) .
Si4 C30 Si3 C31 81.2(6) .
C42 C37 C38 C39 5.4(10) .
Ge2 C37 C38 C39 -165.4(5) .
C42 C37 C38 C43 -172.5(7) .
Ge2 C37 C38 C43 16.7(10) .
C37 C38 C39 C40 -1.1(11) .
C43 C38 C39 C40 177.0(7) .
C38 C39 C40 C41 -3.6(11) .
C38 C39 C40 C50 178.0(7) .
C39 C40 C41 C42 3.8(12) .
C50 C40 C41 C42 -177.8(7) .
C40 C41 C42 C37 0.6(12) .
C40 C41 C42 C54 -176.7(8) .
C38 C37 C42 C41 -5.1(10) .
Ge2 C37 C42 C41 165.4(6) .
C38 C37 C42 C54 172.0(7) .
Ge2 C37 C42 C54 -17.5(10) .
C39 C38 C43 Si6 -75.3(7) .
C37 C38 C43 Si6 102.7(7) .
C39 C38 C43 Si5 53.8(8) .
C37 C38 C43 Si5 -128.2(7) .
C38 C43 Si5 C45 149.9(6) .
Si6 C43 Si5 C45 -85.4(5) .
C38 C43 Si5 C44 29.0(7) .
Si6 C43 Si5 C44 153.6(4) .
C38 C43 Si5 C46 -91.0(7) .
Si6 C43 Si5 C46 33.6(6) .
C38 C43 Si6 C48 -50.8(6) .
Si5 C43 Si6 C48 -179.4(4) .
C38 C43 Si6 C47 65.6(6) .
Si5 C43 Si6 C47 -63.0(5) .
C38 C43 Si6 C49 -172.4(5) .
Si5 C43 Si6 C49 59.0(5) .
C41 C40 C50 C53 11.1(11) .
C39 C40 C50 C53 -170.6(7) .
C41 C40 C50 C52 131.0(9) .
C39 C40 C50 C52 -50.7(10) .
C41 C40 C50 C51 -110.4(10) .
C39 C40 C50 C51 67.9(9) .
C41 C42 C54 Si8 79.1(8) .
C37 C42 C54 Si8 -98.0(8) .
C41 C42 C54 Si7 -49.1(9) .
C37 C42 C54 Si7 133.8(7) .
C42 C54 Si8 C60 -53.0(7) .
Si7 C54 Si8 C60 74.0(5) .
C42 C54 Si8 C58 -175.5(6) .
Si7 C54 Si8 C58 -48.5(6) .
C42 C54 Si8 C59 66.3(7) .
Si7 C54 Si8 C59 -166.7(5) .
C65 C61 C62 C67 -1.1(19) .
Ge3 C61 C62 C67 162.7(11) .
C65 C61 C62 Ge4 -166.6(8) .
Ge3 C61 C62 Ge4 -2.9(8) .
C69 C63 C64 C71 -9(3) .
Ge3 C63 C64 C71 178(2) .
C69 C63 C64 C124 37(2) .
Ge3 C63 C64 C124 -136(2) .
C69 C63 C64 Ge4 166.9(9) .
Ge3 C63 C64 Ge4 -6.2(8) .
C62 C61 C65 C66 -76.8(14) .
Ge3 C61 C65 C66 124.3(11) .
C61 C62 C67 C68 -114(2) .
Ge4 C62 C67 C68 49.8(19) .
C64 C63 C69 C70 -98.6(14) .
Ge3 C63 C69 C70 73.6(12) .
C63 C64 C71 C72 83(3) .
Ge4 C64 C71 C72 -92(3) .
C78 C73 C74 C75 3.8(11) .
Ge3 C73 C74 C75 -173.7(6) .
C78 C73 C74 C79 -172.6(7) .
Ge3 C73 C74 C79 10.0(9) .
C73 C74 C75 C76 -5.5(13) .
C79 C74 C75 C76 171.2(8) .
C74 C75 C76 C77 4.9(13) .
C74 C75 C76 C86 -173.9(9) .
C75 C76 C77 C78 -3.0(13) .
C86 C76 C77 C78 175.7(9) .
C74 C73 C78 C77 -2.0(12) .
Ge3 C73 C78 C77 175.3(6) .
C74 C73 C78 C90 177.7(7) .
Ge3 C73 C78 C90 -5.0(12) .
C76 C77 C78 C73 1.8(14) .
C76 C77 C78 C90 -178.0(8) .
C75 C74 C79 Si9 -73.9(8) .
C73 C74 C79 Si9 102.5(8) .
C75 C74 C79 Si10 55.8(9) .
C73 C74 C79 Si10 -127.8(7) .
C74 C79 Si9 C81 -170.4(6) .
Si10 C79 Si9 C81 59.6(6) .
C74 C79 Si9 C80 -47.7(7) .
Si10 C79 Si9 C80 -177.8(5) .
C74 C79 Si9 C82 67.7(8) .
Si10 C79 Si9 C82 -62.3(7) .
C77 C76 C86 C88 45.7(15) .
C75 C76 C86 C88 -135.6(12) .
C77 C76 C86 C87 165.3(11) .
C75 C76 C86 C87 -16.1(16) .
C77 C76 C86 C89 -73.1(16) .
C75 C76 C86 C89 105.6(13) .
C73 C78 C90 Si11 120.9(9) .
C77 C78 C90 Si11 -59.3(9) .
C73 C78 C90 Si12 -108.4(9) .
C77 C78 C90 Si12 71.4(9) .
C78 C90 Si11 C93 -164.5(7) .
Si12 C90 Si11 C93 69.6(8) .
C78 C90 Si11 C91 -43.8(10) .
Si12 C90 Si11 C91 -169.7(8) .
C78 C90 Si11 C92 75.1(9) .
Si12 C90 Si11 C92 -50.8(9) .
C102 C97 C98 C99 1.6(10) .
Ge4 C97 C98 C99 -169.4(5) .
C102 C97 C98 C103 -174.0(7) .
Ge4 C97 C98 C103 14.9(10) .
C97 C98 C99 C100 -3.3(11) .
C103 C98 C99 C100 172.8(7) .
C98 C99 C100 C101 3.7(11) .
C98 C99 C100 C110 179.2(8) .
C99 C100 C101 C102 -3.0(12) .
C110 C100 C101 C102 -178.5(8) .
C100 C101 C102 C97 1.7(13) .
C100 C101 C102 C114 -177.2(7) .
C98 C97 C102 C101 -0.9(11) .
Ge4 C97 C102 C101 169.4(6) .
C98 C97 C102 C114 177.9(7) .
Ge4 C97 C102 C114 -11.7(11) .
C99 C98 C103 Si13 -71.2(7) .
C97 C98 C103 Si13 104.7(7) .
C99 C98 C103 Si14 60.0(8) .
C97 C98 C103 Si14 -124.1(7) .
C99 C100 C110 C127 -117(2) .
C101 C100 C110 C127 58(2) .
C99 C100 C110 C111 45.7(17) .
C101 C100 C110 C111 -139.1(14) .
C99 C100 C110 C126 12.4(17) .
C101 C100 C110 C126 -172.4(14) .
C99 C100 C110 C113 -175.4(16) .
C101 C100 C110 C113 -0.3(19) .
C99 C100 C110 C128 123.2(13) .
C101 C100 C110 C128 -61.6(14) .
C99 C100 C110 C112 -67.9(13) .
C101 C100 C110 C112 107.2(11) .
C101 C102 C114 Si16 84.7(8) .
C97 C102 C114 Si16 -94.2(8) .
C101 C102 C114 Si15 -44.9(9) .
C97 C102 C114 Si15 136.1(7) .
C102 C114 Si16 C119 -47.4(8) .
Si15 C114 Si16 C119 81.3(6) .
C102 C114 Si16 C120 -170.8(6) .
Si15 C114 Si16 C120 -42.0(6) .
C102 C114 Si16 C118 69.8(7) .
Si15 C114 Si16 C118 -161.4(5) .
C121 C121 C122 C123 176.8(13) 2_765
C63 C64 C124 C125 -104(2) .
Ge4 C64 C124 C125 132(2) .
